data_4070960
loop_
_publ_author_name
'Balazs, Gabor'
'Cloke, F. Geoffrey N.'
'Gagliardi, Laura'
'Green, Jennifer C.'
'Harrison, Andrew'
'Hitchcock, Peter B.'
'Shahi, Abdul Rehaman Moughal'
'Summerscales, Owen T.'

_publ_section_title
;
 A Dichromium(II) Bis(\h8-pentalene) Double-Sandwich Complex with a Spin
 Equilibrium: Synthetic, Structural, Magnetic, and Theoretical Studies
;
_journal_issue 9
_journal_name_full Organometallics
_journal_page_first 2013
_journal_paper_doi 10.1021/om701153t
_journal_volume 27
_journal_year 2008
_chemical_compound_source 'synthesis as described'
_chemical_formula_moiety 'C52 H92 Cr2 Si4'
_chemical_formula_sum 'C52 H92 Cr2 Si4'
_chemical_formula_weight 933.62
_chemical_name_systematic
;
 ?
;
_space_group_IT_number 15
_symmetry_cell_setting monoclinic
_symmetry_Int_Tables_number 15
_symmetry_space_group_name_Hall '-C 2yc'
_symmetry_space_group_name_H-M 'C 1 2/c 1'
_atom_sites_solution_hydrogens geom
_atom_sites_solution_primary direct
_atom_sites_solution_secondary difmap
_audit_conform_dict_location ftp://ftp.iucr.org/pub/cif_core.dic
_audit_conform_dict_name cif_core.dic
_audit_conform_dict_version 2.3
_audit_creation_date 2005-10-06T09:55:58-00:00
_audit_creation_method 'WinGX routine CIF_UPDATE'
_cell_angle_alpha 90
_cell_angle_beta 118.579(4)
_cell_angle_gamma 90
_cell_formula_units_Z 4
_cell_length_a 21.713(2)
_cell_length_b 13.2479(13)
_cell_length_c 21.2951(18)
_cell_measurement_reflns_used 272643
_cell_measurement_temperature 173(2)
_cell_measurement_theta_max 26.022
_cell_measurement_theta_min 3.395
_cell_measurement_wavelength 0.71073
_cell_volume 5379.2(9)
_computing_cell_refinement 'HKL Scalepack (Otwinowski & Minor 1997)'
_computing_data_collection 'Collect (Nonius BV, 1997-2000)'
_computing_data_reduction 'HKL Denzo and Scalepack (Otwinowski & Minor 1997)'
_computing_molecular_graphics 'Ortep-3 for Windows (Farrugia, 1997)'
_computing_publication_material 'WinGX publication routines (Farrugia, 1999)'
_computing_structure_refinement 'SHELXL-97 (Sheldrick, 1997)'
_computing_structure_solution 'SHELXS-86 (Sheldrick, 1986)'
_diffrn_ambient_temperature 173(2)
_diffrn_detector 'CCD plate'
_diffrn_detector_area_resol_mean 9
_diffrn_measured_fraction_theta_full 0.973
_diffrn_measured_fraction_theta_max 0.973
_diffrn_measurement_device '95mm CCD camera on \k-goniostat'
_diffrn_measurement_device_type KappaCCD
_diffrn_measurement_method 'CCD rotation images, thick slices'
_diffrn_orient_matrix_type 'by Nonius Collect from scalepack cell'
_diffrn_orient_matrix_UB_11 -0.380583E-1
_diffrn_orient_matrix_UB_12 -0.473516E-1
_diffrn_orient_matrix_UB_13 -0.5292E-2
_diffrn_orient_matrix_UB_21 0.32577E-1
_diffrn_orient_matrix_UB_22 -0.317543E-1
_diffrn_orient_matrix_UB_23 0.469394E-1
_diffrn_orient_matrix_UB_31 -0.155178E-1
_diffrn_orient_matrix_UB_32 0.494699E-1
_diffrn_orient_matrix_UB_33 0.250646E-1
_diffrn_radiation_monochromator graphite
_diffrn_radiation_probe x-ray
_diffrn_radiation_type MoK\a
_diffrn_radiation_wavelength 0.71073
_diffrn_reflns_av_R_equivalents 0.0899
_diffrn_reflns_av_unetI/netI 0.0829
_diffrn_reflns_limit_h_max 26
_diffrn_reflns_limit_h_min -26
_diffrn_reflns_limit_k_max 16
_diffrn_reflns_limit_k_min -13
_diffrn_reflns_limit_l_max 25
_diffrn_reflns_limit_l_min -26
_diffrn_reflns_number 15523
_diffrn_reflns_theta_full 26
_diffrn_reflns_theta_max 26
_diffrn_reflns_theta_min 3.56
_diffrn_source 'Enraf Nonius FR590'
_exptl_absorpt_coefficient_mu 0.525
_exptl_absorpt_correction_T_max 0.898
_exptl_absorpt_correction_T_min 0.608
_exptl_absorpt_correction_type multi-scan
_exptl_absorpt_process_details
;
        [c.f. r.h. blessing, acta cryst. (1995), a51, 33-38]
;
_exptl_crystal_colour black
_exptl_crystal_density_diffrn 1.153
_exptl_crystal_density_method 'not measured'
_exptl_crystal_description prism
_exptl_crystal_F_000 2032
_exptl_crystal_size_max 0.3
_exptl_crystal_size_mid 0.2
_exptl_crystal_size_min 0.2
_refine_diff_density_max 1.308
_refine_diff_density_min -0.535
_refine_diff_density_rms 0.076
_refine_ls_extinction_method none
_refine_ls_goodness_of_fit_ref 1.154
_refine_ls_hydrogen_treatment constr
_refine_ls_matrix_type full
_refine_ls_number_parameters 262
_refine_ls_number_reflns 5152
_refine_ls_number_restraints 0
_refine_ls_restrained_S_all 1.154
_refine_ls_R_factor_all 0.1317
_refine_ls_R_factor_gt 0.0817
_refine_ls_shift/su_max 0
_refine_ls_shift/su_mean 0
_refine_ls_structure_factor_coef Fsqd
_refine_ls_weighting_details 'calc w=1/[\s^2^(Fo^2^)+(0.0084P)^2^+29.0995P] where P=(Fo^2^+2Fc^2^)/3'
_refine_ls_weighting_scheme calc
_refine_ls_wR_factor_gt 0.1452
_refine_ls_wR_factor_ref 0.168
_reflns_number_gt 3539
_reflns_number_total 5152
_reflns_threshold_expression >2sigma(I)
_cod_data_source_file om701153t_si.cif
_cod_data_source_block oct405
_cod_original_cell_volume 5379.3(9)
_cod_original_sg_symbol_H-M 'C 2/c'
_cod_database_code 4070960

loop_
_symmetry_equiv_pos_as_xyz
'x, y, z'
'-x, y, -z+1/2'
'x+1/2, y+1/2, z'
'-x+1/2, y+1/2, -z+1/2'
'-x, -y, -z'
'x, -y, z-1/2'
'-x+1/2, -y+1/2, -z'
'x+1/2, -y+1/2, z-1/2'

loop_
_atom_site_label
_atom_site_type_symbol
_atom_site_fract_x
_atom_site_fract_y
_atom_site_fract_z
_atom_site_U_iso_or_equiv
_atom_site_adp_type
_atom_site_occupancy
_atom_site_symmetry_multiplicity
_atom_site_calc_flag
_atom_site_refinement_flags
_atom_site_disorder_assembly
_atom_site_disorder_group
Cr Cr 0.02990(4) 0.05373(6) 0.21901(4) 0.0389(2) Uani 1 1 d . . .
Si1 Si 0.18243(7) -0.12407(11) 0.30417(7) 0.0405(4) Uani 1 1 d . A 1
Si2 Si -0.04936(8) 0.25265(11) 0.07011(7) 0.0402(3) Uani 1 1 d . B 1
C1 C 0.0888(2) -0.0829(4) 0.2581(2) 0.0375(11) Uani 1 1 d . . 1
C2 C 0.0474(3) -0.0868(4) 0.1809(2) 0.0402(12) Uani 1 1 d . . 1
H2 H 0.0673 -0.0938 0.15 0.048 Uiso 1 1 calc R . 1
C3 C -0.0248(3) -0.0792(4) 0.1564(3) 0.0394(12) Uani 1 1 d . . 1
H3 H -0.0607 -0.0728 0.1082 0.047 Uiso 1 1 calc R . 1
C4 C -0.0340(2) -0.0831(3) 0.2199(2) 0.0373(11) Uani 1 1 d . . 1
C5 C 0.2403(3) -0.0502(4) 0.3875(3) 0.0496(13) Uani 1 1 d . A 1
H5 H 0.2514 0.0145 0.3708 0.06 Uiso 1 1 calc R A 1
C6 C 0.3110(3) -0.1014(6) 0.4345(3) 0.074(2) Uani 1 1 d . A 1
H6A H 0.3329 -0.1197 0.4052 0.112 Uiso 1 1 calc R A 1
H6B H 0.3036 -0.1624 0.4561 0.112 Uiso 1 1 calc R A 1
H6C H 0.3417 -0.0548 0.4723 0.112 Uiso 1 1 calc R A 1
C7 C 0.2060(3) -0.0206(5) 0.4325(3) 0.0590(16) Uani 1 1 d . A 1
H7A H 0.1611 0.0127 0.4021 0.089 Uiso 1 1 calc R A 1
H7B H 0.2369 0.0258 0.4703 0.089 Uiso 1 1 calc R A 1
H7C H 0.198 -0.0811 0.454 0.089 Uiso 1 1 calc R A 1
C8 C 0.1822(3) -0.2636(4) 0.3227(3) 0.0521(14) Uani 1 1 d . A 1
H8 H 0.2311 -0.2889 0.3404 0.062 Uiso 1 1 calc R A 1
C9 C 0.1616(4) -0.2864(5) 0.3803(4) 0.086(2) Uani 1 1 d . A 1
H9A H 0.1925 -0.2494 0.424 0.128 Uiso 1 1 calc R A 1
H9B H 0.166 -0.359 0.3903 0.128 Uiso 1 1 calc R A 1
H9C H 0.1129 -0.2655 0.3636 0.128 Uiso 1 1 calc R A 1
C10 C 0.1349(3) -0.3221(5) 0.2548(3) 0.0738(19) Uani 1 1 d . A 1
H10A H 0.1487 -0.3079 0.2181 0.111 Uiso 1 1 calc R A 1
H10B H 0.086 -0.3014 0.2374 0.111 Uiso 1 1 calc R A 1
H10C H 0.1394 -0.3946 0.2653 0.111 Uiso 1 1 calc R A 1
C11 C 0.2144(3) -0.1059(4) 0.2358(3) 0.0496(14) Uani 1 1 d . A 1
H11 H 0.1782 -0.1374 0.1904 0.06 Uiso 1 1 calc R A 1
C12 C 0.2840(3) -0.1589(6) 0.2549(3) 0.074(2) Uani 1 1 d . A 1
H12A H 0.281 -0.23 0.2658 0.112 Uiso 1 1 calc R A 1
H12B H 0.3221 -0.1261 0.2967 0.112 Uiso 1 1 calc R A 1
H12C H 0.2934 -0.1544 0.2143 0.112 Uiso 1 1 calc R A 1
C13 C 0.2184(3) 0.0049(5) 0.2191(3) 0.0680(18) Uani 1 1 d . A 1
H13A H 0.1736 0.0379 0.2066 0.102 Uiso 1 1 calc R A 1
H13B H 0.2283 0.0101 0.1789 0.102 Uiso 1 1 calc R A 1
H13C H 0.2559 0.0379 0.2612 0.102 Uiso 1 1 calc R A 1
C14 C -0.0062(3) 0.1916(4) 0.1605(2) 0.0382(11) Uani 1 1 d . . 1
C15 C 0.0691(3) 0.1954(4) 0.2036(3) 0.0424(12) Uani 1 1 d . . 1
H15 H 0.1001 0.2044 0.1842 0.051 Uiso 1 1 calc R . 1
C16 C 0.0921(3) 0.1846(4) 0.2772(3) 0.0394(12) Uani 1 1 d . . 1
H16 H 0.1389 0.1753 0.3142 0.047 Uiso 1 1 calc R . 1
C17 C 0.0295(2) 0.1905(3) 0.2848(2) 0.0374(11) Uani 1 1 d . . 1
C18 C 0.0166(3) 0.2493(4) 0.0356(3) 0.0496(14) Uani 1 1 d . B 1
H18 H 0.0583 0.2874 0.0717 0.06 Uiso 1 1 calc R B 1
C19 C 0.0446(3) 0.1455(5) 0.0305(3) 0.0584(16) Uani 1 1 d . B 1
H19A H 0.0609 0.1096 0.0759 0.088 Uiso 1 1 calc R B 1
H19B H 0.0837 0.1537 0.0201 0.088 Uiso 1 1 calc R B 1
H19C H 0.0072 0.1066 -0.008 0.088 Uiso 1 1 calc R B 1
C20 C -0.0081(3) 0.3072(5) -0.0354(3) 0.0679(18) Uani 1 1 d . B 1
H20A H -0.0259 0.3737 -0.0317 0.102 Uiso 1 1 calc R B 1
H20B H -0.0455 0.269 -0.0745 0.102 Uiso 1 1 calc R B 1
H20C H 0.0314 0.3156 -0.0451 0.102 Uiso 1 1 calc R B 1
C21 C -0.1369(3) 0.1952(4) 0.0077(3) 0.0485(13) Uani 1 1 d . B 1
H21 H -0.1607 0.1819 0.0371 0.058 Uiso 1 1 calc R B 1
C22 C -0.1306(3) 0.0929(4) -0.0222(3) 0.0540(14) Uani 1 1 d . B 1
H22A H -0.0987 0.0493 0.0172 0.081 Uiso 1 1 calc R B 1
H22B H -0.1121 0.1028 -0.0556 0.081 Uiso 1 1 calc R B 1
H22C H -0.1769 0.0612 -0.0472 0.081 Uiso 1 1 calc R B 1
C23 C -0.1862(3) 0.2647(5) -0.0539(3) 0.0667(17) Uani 1 1 d . B 1
H23A H -0.1897 0.3303 -0.0346 0.1 Uiso 1 1 calc R B 1
H23B H -0.2329 0.2339 -0.0792 0.1 Uiso 1 1 calc R B 1
H23C H -0.1675 0.2743 -0.0873 0.1 Uiso 1 1 calc R B 1
C24 C -0.0629(3) 0.3892(4) 0.0859(3) 0.0571(15) Uani 1 1 d . B 1
H24 H -0.0841 0.4233 0.0382 0.069 Uiso 1 1 calc R B 1
C25 C 0.0054(4) 0.4449(5) 0.1340(4) 0.080(2) Uani 1 1 d . B 1
H25A H 0.0382 0.4368 0.1148 0.119 Uiso 1 1 calc R B 1
H25B H 0.0263 0.4169 0.1824 0.119 Uiso 1 1 calc R B 1
H25C H -0.0044 0.5168 0.1354 0.119 Uiso 1 1 calc R B 1
C26 C -0.1156(4) 0.4019(5) 0.1149(3) 0.0730(19) Uani 1 1 d . B 1
H26A H -0.1593 0.3667 0.0834 0.11 Uiso 1 1 calc R B 1
H26B H -0.1253 0.4738 0.1166 0.11 Uiso 1 1 calc R B 1
H26C H -0.0955 0.3733 0.1632 0.11 Uiso 1 1 calc R B 1

loop_
_atom_site_aniso_label
_atom_site_aniso_U_11
_atom_site_aniso_U_22
_atom_site_aniso_U_33
_atom_site_aniso_U_23
_atom_site_aniso_U_13
_atom_site_aniso_U_12
Cr 0.0381(4) 0.0382(5) 0.0413(5) 0.0016(4) 0.0197(4) 0.0009(4)
Si1 0.0333(7) 0.0437(8) 0.0448(8) 0.0002(7) 0.0189(6) 0.0061(6)
Si2 0.0470(8) 0.0411(8) 0.0365(7) 0.0062(6) 0.0232(7) 0.0042(7)
C1 0.035(3) 0.042(3) 0.041(3) 0.000(2) 0.023(2) 0.006(2)
C2 0.042(3) 0.049(3) 0.035(3) -0.003(2) 0.022(2) 0.004(2)
C3 0.038(3) 0.045(3) 0.036(3) -0.003(2) 0.019(2) 0.003(2)
C4 0.039(3) 0.035(3) 0.043(3) 0.004(2) 0.024(2) 0.006(2)
C5 0.040(3) 0.056(3) 0.051(3) -0.007(3) 0.020(3) -0.003(3)
C6 0.041(3) 0.107(6) 0.059(4) -0.017(4) 0.011(3) 0.010(4)
C7 0.051(3) 0.070(4) 0.053(3) -0.019(3) 0.022(3) -0.009(3)
C8 0.043(3) 0.046(3) 0.057(3) 0.003(3) 0.015(3) 0.004(3)
C9 0.118(6) 0.055(4) 0.088(5) 0.014(4) 0.053(5) -0.006(4)
C10 0.067(4) 0.048(4) 0.082(5) -0.010(3) 0.016(4) 0.005(3)
C11 0.038(3) 0.066(4) 0.049(3) 0.000(3) 0.024(3) 0.008(3)
C12 0.055(4) 0.101(6) 0.074(4) 0.001(4) 0.036(3) 0.027(4)
C13 0.070(4) 0.080(5) 0.076(4) 0.001(4) 0.053(4) -0.006(4)
C14 0.044(3) 0.038(3) 0.038(3) 0.007(2) 0.024(2) 0.000(2)
C15 0.037(3) 0.049(3) 0.048(3) 0.001(3) 0.026(2) -0.006(2)
C16 0.034(3) 0.046(3) 0.040(3) 0.004(2) 0.020(2) -0.002(2)
C17 0.039(3) 0.036(3) 0.042(3) 0.002(2) 0.023(2) -0.001(2)
C18 0.053(3) 0.060(4) 0.045(3) 0.008(3) 0.031(3) -0.002(3)
C19 0.061(4) 0.072(4) 0.052(3) 0.002(3) 0.035(3) 0.007(3)
C20 0.081(5) 0.080(5) 0.057(4) 0.017(3) 0.045(4) 0.003(4)
C21 0.050(3) 0.056(4) 0.045(3) 0.001(3) 0.027(3) 0.000(3)
C22 0.061(4) 0.056(4) 0.049(3) -0.003(3) 0.029(3) -0.007(3)
C23 0.058(4) 0.076(5) 0.055(4) 0.007(3) 0.018(3) 0.013(3)
C24 0.076(4) 0.048(3) 0.050(3) 0.009(3) 0.032(3) 0.013(3)
C25 0.104(6) 0.044(4) 0.084(5) -0.004(4) 0.039(4) -0.008(4)
C26 0.098(5) 0.059(4) 0.073(4) 0.008(3) 0.049(4) 0.028(4)

loop_
_atom_type_symbol
_atom_type_description
_atom_type_scat_dispersion_real
_atom_type_scat_dispersion_imag
_atom_type_scat_source
C C 0.0033 0.0016 'International Tables Vol C Tables 4.2.6.8 and 6.1.1.4'
H H 0 0 'International Tables Vol C Tables 4.2.6.8 and 6.1.1.4'
Cr Cr 0.3209 0.6236 'International Tables Vol C Tables 4.2.6.8 and 6.1.1.4'
Si Si 0.0817 0.0704 'International Tables Vol C Tables 4.2.6.8 and 6.1.1.4'

loop_
_geom_angle_atom_site_label_1
_geom_angle_atom_site_label_2
_geom_angle_atom_site_label_3
_geom_angle
_geom_angle_site_symmetry_1
_geom_angle_site_symmetry_3
C2 Cr C14 127.27(18) . .
C2 Cr C1 39.58(17) . .
C14 Cr C1 158.94(17) . .
C2 Cr C15 123.20(18) . .
C14 Cr C15 39.37(18) . .
C1 Cr C15 126.21(18) . .
C2 Cr C16 137.22(19) . .
C14 Cr C16 66.87(19) . .
C1 Cr C16 111.03(19) . .
C15 Cr C16 37.87(17) . .
C2 Cr C3 37.77(18) . .
C14 Cr C3 113.07(19) . .
C1 Cr C3 66.75(18) . .
C15 Cr C3 138.58(18) . .
C16 Cr C3 174.12(17) . .
C2 Cr C17 155.54(18) . 2
C14 Cr C17 39.73(16) . 2
C1 Cr C17 159.99(17) . 2
C15 Cr C17 62.89(18) . 2
C16 Cr C17 63.87(18) . 2
C3 Cr C17 120.16(18) . 2
C2 Cr C4 62.89(17) . 2
C14 Cr C4 160.88(18) . 2
C1 Cr C4 39.58(17) . 2
C15 Cr C4 154.07(19) . 2
C16 Cr C4 118.55(18) . 2
C3 Cr C4 63.57(18) . 2
C17 Cr C4 123.64(17) 2 2
C2 Cr Cr 118.67(13) . 2
C14 Cr Cr 100.84(12) . 2
C1 Cr Cr 100.18(12) . 2
C15 Cr Cr 118.11(13) . 2
C16 Cr Cr 92.33(12) . 2
C3 Cr Cr 93.43(12) . 2
C17 Cr Cr 61.94(12) 2 2
C4 Cr Cr 61.70(12) 2 2
C2 Cr C4 62.01(17) . .
C14 Cr C4 128.82(18) . .
C1 Cr C4 65.07(17) . .
C15 Cr C4 168.18(18) . .
C16 Cr C4 146.90(17) . .
C3 Cr C4 37.94(16) . .
C17 Cr C4 107.80(16) 2 .
C4 Cr C4 36.7(2) 2 .
Cr Cr C4 58.24(11) 2 .
C1 Si1 C5 114.3(2) . .
C1 Si1 C8 106.5(2) . .
C5 Si1 C8 112.2(3) . .
C1 Si1 C11 105.3(2) . .
C5 Si1 C11 109.3(2) . .
C8 Si1 C11 108.8(3) . .
C14 Si2 C21 113.0(2) . .
C14 Si2 C24 105.9(2) . .
C21 Si2 C24 108.8(3) . .
C14 Si2 C18 106.8(2) . .
C21 Si2 C18 114.3(2) . .
C24 Si2 C18 107.6(3) . .
C2 C1 C4 101.8(4) . 2
C2 C1 Si1 121.0(3) . .
C4 C1 Si1 132.4(3) 2 .
C2 C1 Cr 70.0(3) . .
C4 C1 Cr 72.7(3) 2 .
Si1 C1 Cr 138.5(3) . .
C3 C2 C1 113.4(4) . .
C3 C2 Cr 73.0(3) . .
C1 C2 Cr 70.4(3) . .
C3 C2 H2 123.3 . .
C1 C2 H2 123.3 . .
Cr C2 H2 124.8 . .
C2 C3 C4 106.0(4) . .
C2 C3 Cr 69.2(3) . .
C4 C3 Cr 74.8(3) . .
C2 C3 H3 127 . .
C4 C3 H3 127 . .
Cr C3 H3 120.9 . .
C4 C4 C3 107.2(5) 2 .
C4 C4 C1 111.1(5) 2 2
C3 C4 C1 141.6(4) . 2
C4 C4 Cr 74.7(2) 2 2
C3 C4 Cr 122.2(3) . 2
C1 C4 Cr 67.7(3) 2 2
C4 C4 Cr 68.6(2) 2 .
C3 C4 Cr 67.2(3) . .
C1 C4 Cr 125.9(3) 2 .
Cr C4 Cr 60.06(13) 2 .
C7 C5 C6 110.0(5) . .
C7 C5 Si1 114.9(4) . .
C6 C5 Si1 113.2(4) . .
C7 C5 H5 106 . .
C6 C5 H5 106 . .
Si1 C5 H5 106 . .
C5 C6 H6A 109.5 . .
C5 C6 H6B 109.5 . .
H6A C6 H6B 109.5 . .
C5 C6 H6C 109.5 . .
H6A C6 H6C 109.5 . .
H6B C6 H6C 109.5 . .
C5 C7 H7A 109.5 . .
C5 C7 H7B 109.5 . .
H7A C7 H7B 109.5 . .
C5 C7 H7C 109.5 . .
H7A C7 H7C 109.5 . .
H7B C7 H7C 109.5 . .
C9 C8 C10 109.7(5) . .
C9 C8 Si1 113.1(4) . .
C10 C8 Si1 111.5(4) . .
C9 C8 H8 107.4 . .
C10 C8 H8 107.4 . .
Si1 C8 H8 107.4 . .
C8 C9 H9A 109.5 . .
C8 C9 H9B 109.5 . .
H9A C9 H9B 109.5 . .
C8 C9 H9C 109.5 . .
H9A C9 H9C 109.5 . .
H9B C9 H9C 109.5 . .
C8 C10 H10A 109.5 . .
C8 C10 H10B 109.5 . .
H10A C10 H10B 109.5 . .
C8 C10 H10C 109.5 . .
H10A C10 H10C 109.5 . .
H10B C10 H10C 109.5 . .
C13 C11 C12 110.1(5) . .
C13 C11 Si1 112.6(4) . .
C12 C11 Si1 114.4(4) . .
C13 C11 H11 106.4 . .
C12 C11 H11 106.4 . .
Si1 C11 H11 106.4 . .
C11 C12 H12A 109.5 . .
C11 C12 H12B 109.5 . .
H12A C12 H12B 109.5 . .
C11 C12 H12C 109.5 . .
H12A C12 H12C 109.5 . .
H12B C12 H12C 109.5 . .
C11 C13 H13A 109.5 . .
C11 C13 H13B 109.5 . .
H13A C13 H13B 109.5 . .
C11 C13 H13C 109.5 . .
H13A C13 H13C 109.5 . .
H13B C13 H13C 109.5 . .
C15 C14 C17 102.1(4) . 2
C15 C14 Si2 119.7(3) . .
C17 C14 Si2 128.6(4) 2 .
C15 C14 Cr 70.8(3) . .
C17 C14 Cr 72.5(3) 2 .
Si2 C14 Cr 146.3(3) . .
C16 C15 C14 113.2(4) . .
C16 C15 Cr 72.3(3) . .
C14 C15 Cr 69.8(3) . .
C16 C15 H15 123.4 . .
C14 C15 H15 123.4 . .
Cr C15 H15 126.2 . .
C15 C16 C17 105.6(4) . .
C15 C16 Cr 69.9(3) . .
C17 C16 Cr 75.4(3) . .
C15 C16 H16 127.2 . .
C17 C16 H16 127.2 . .
Cr C16 H16 119.6 . .
C17 C17 C16 108.1(5) 2 .
C17 C17 C14 110.2(5) 2 2
C16 C17 C14 141.6(4) . 2
C17 C17 Cr 75.1(2) 2 2
C16 C17 Cr 121.1(3) . 2
C14 C17 Cr 67.8(3) 2 2
C17 C17 Cr 68.2(2) 2 .
C16 C17 Cr 67.1(3) . .
C14 C17 Cr 126.4(3) 2 .
Cr C17 Cr 60.08(13) 2 .
C19 C18 C20 109.9(4) . .
C19 C18 Si2 116.7(4) . .
C20 C18 Si2 113.2(4) . .
C19 C18 H18 105.3 . .
C20 C18 H18 105.3 . .
Si2 C18 H18 105.3 . .
C18 C19 H19A 109.5 . .
C18 C19 H19B 109.5 . .
H19A C19 H19B 109.5 . .
C18 C19 H19C 109.5 . .
H19A C19 H19C 109.5 . .
H19B C19 H19C 109.5 . .
C18 C20 H20A 109.5 . .
C18 C20 H20B 109.5 . .
H20A C20 H20B 109.5 . .
C18 C20 H20C 109.5 . .
H20A C20 H20C 109.5 . .
H20B C20 H20C 109.5 . .
C22 C21 C23 109.8(4) . .
C22 C21 Si2 113.0(4) . .
C23 C21 Si2 114.6(4) . .
C22 C21 H21 106.3 . .
C23 C21 H21 106.3 . .
Si2 C21 H21 106.3 . .
C21 C22 H22A 109.5 . .
C21 C22 H22B 109.5 . .
H22A C22 H22B 109.5 . .
C21 C22 H22C 109.5 . .
H22A C22 H22C 109.5 . .
H22B C22 H22C 109.5 . .
C21 C23 H23A 109.5 . .
C21 C23 H23B 109.5 . .
H23A C23 H23B 109.5 . .
C21 C23 H23C 109.5 . .
H23A C23 H23C 109.5 . .
H23B C23 H23C 109.5 . .
C25 C24 C26 110.2(5) . .
C25 C24 Si2 113.4(4) . .
C26 C24 Si2 112.6(4) . .
C25 C24 H24 106.7 . .
C26 C24 H24 106.7 . .
Si2 C24 H24 106.7 . .
C24 C25 H25A 109.5 . .
C24 C25 H25B 109.5 . .
H25A C25 H25B 109.5 . .
C24 C25 H25C 109.5 . .
H25A C25 H25C 109.5 . .
H25B C25 H25C 109.5 . .
C24 C26 H26A 109.5 . .
C24 C26 H26B 109.5 . .
H26A C26 H26B 109.5 . .
C24 C26 H26C 109.5 . .
H26A C26 H26C 109.5 . .
H26B C26 H26C 109.5 . .

loop_
_geom_bond_atom_site_label_1
_geom_bond_atom_site_label_2
_geom_bond_distance
_geom_bond_site_symmetry_2
Cr C2 2.136(5) .
Cr C14 2.138(5) .
Cr C1 2.142(5) .
Cr C15 2.151(5) .
Cr C16 2.182(5) .
Cr C3 2.186(5) .
Cr C17 2.203(5) 2
Cr C4 2.209(5) 2
Cr Cr 2.2514(15) 2
Cr C4 2.288(5) .
Si1 C1 1.867(5) .
Si1 C5 1.885(5) .
Si1 C8 1.890(6) .
Si1 C11 1.903(5) .
Si2 C14 1.873(5) .
Si2 C21 1.881(5) .
Si2 C24 1.888(6) .
Si2 C18 1.898(5) .
C1 C2 1.448(6) .
C1 C4 1.474(6) 2
C2 C3 1.400(7) .
C2 H2 0.95 .
C3 C4 1.457(6) .
C3 H3 0.95 .
C4 C4 1.418(9) 2
C4 C1 1.474(6) 2
C4 Cr 2.209(5) 2
C5 C7 1.519(7) .
C5 C6 1.532(8) .
C5 H5 1 .
C6 H6A 0.98 .
C6 H6B 0.98 .
C6 H6C 0.98 .
C7 H7A 0.98 .
C7 H7B 0.98 .
C7 H7C 0.98 .
C8 C9 1.524(8) .
C8 C10 1.525(8) .
C8 H8 1 .
C9 H9A 0.98 .
C9 H9B 0.98 .
C9 H9C 0.98 .
C10 H10A 0.98 .
C10 H10B 0.98 .
C10 H10C 0.98 .
C11 C13 1.522(8) .
C11 C12 1.535(7) .
C11 H11 1 .
C12 H12A 0.98 .
C12 H12B 0.98 .
C12 H12C 0.98 .
C13 H13A 0.98 .
C13 H13B 0.98 .
C13 H13C 0.98 .
C14 C15 1.445(7) .
C14 C17 1.476(6) 2
C15 C16 1.406(6) .
C15 H15 0.95 .
C16 C17 1.445(6) .
C16 H16 0.95 .
C17 C17 1.420(9) 2
C17 C14 1.476(6) 2
C17 Cr 2.203(5) 2
C18 C19 1.529(8) .
C18 C20 1.545(7) .
C18 H18 1 .
C19 H19A 0.98 .
C19 H19B 0.98 .
C19 H19C 0.98 .
C20 H20A 0.98 .
C20 H20B 0.98 .
C20 H20C 0.98 .
C21 C22 1.531(7) .
C21 C23 1.541(7) .
C21 H21 1 .
C22 H22A 0.98 .
C22 H22B 0.98 .
C22 H22C 0.98 .
C23 H23A 0.98 .
C23 H23B 0.98 .
C23 H23C 0.98 .
C24 C25 1.531(9) .
C24 C26 1.548(8) .
C24 H24 1 .
C25 H25A 0.98 .
C25 H25B 0.98 .
C25 H25C 0.98 .
C26 H26A 0.98 .
C26 H26B 0.98 .
C26 H26C 0.98 .
